data_7712013
loop_
_publ_author_name
'Kumar, Parasar'
'Ghule, Vikas D.'
'Dharavath, Srinivas'

_publ_section_title
;
 Facile synthesis of thermally stable
 tetrazolo[1,5-<i>b</i>][1,2,4]triazine substituted energetic materials:
 synthesis and characterization.
;
_journal_issue 3
_journal_name_full 'Dalton transactions (Cambridge, England : 2003)'
_journal_page_first 747
_journal_page_last 753
_journal_paper_doi 10.1039/d2dt03814e
_journal_volume 52
_journal_year 2023
_chemical_formula_moiety 'C2 H6 O S, C5 H4 N10 O'
_chemical_formula_sum 'C7 H10 N10 O2 S'
_chemical_formula_weight 298.31
_space_group_crystal_system triclinic
_space_group_IT_number 2
_space_group_name_Hall '-P 1'
_space_group_name_H-M_alt 'P -1'
_atom_sites_solution_hydrogens geom
_atom_sites_solution_primary iterative
_audit_creation_date 2022-12-08
_audit_creation_method
;
Olex2 1.3
(compiled 2020.11.12 svn.r5f609507 for OlexSys, GUI svn.r6272)
;
_audit_update_record
;
2022-12-10 deposited with the CCDC.	2022-12-23 downloaded from the CCDC.
;
_cell_angle_alpha 100.096(2)
_cell_angle_beta 98.259(2)
_cell_angle_gamma 94.944(2)
_cell_formula_units_Z 4
_cell_length_a 5.4454(3)
_cell_length_b 13.7553(7)
_cell_length_c 16.7080(9)
_cell_measurement_reflns_used 9972
_cell_measurement_temperature 100
_cell_measurement_theta_max 28.35
_cell_measurement_theta_min 2.51
_cell_volume 1211.33(11)
_computing_cell_refinement 'SAINT V8.40B (?, 2016)'
_computing_data_reduction 'SAINT V8.40B (?, 2016)'
_computing_molecular_graphics 'Olex2 1.3 (Dolomanov et al., 2009)'
_computing_publication_material 'Olex2 1.3 (Dolomanov et al., 2009)'
_computing_structure_refinement 'SHELXL 2018/3 (Sheldrick, 2015)'
_computing_structure_solution 'olex2.solve 1.3 (Bourhis et al., 2015)'
_diffrn_ambient_temperature 100
_diffrn_measured_fraction_theta_full 0.999
_diffrn_measured_fraction_theta_max 0.993
_diffrn_measurement_device_type 'Bruker APEX-II CCD'
_diffrn_measurement_method '\f and \w scans'
_diffrn_radiation_type MoK\a
_diffrn_radiation_wavelength 0.71073
_diffrn_reflns_av_R_equivalents 0.0404
_diffrn_reflns_av_unetI/netI 0.0314
_diffrn_reflns_Laue_measured_fraction_full 0.999
_diffrn_reflns_Laue_measured_fraction_max 0.993
_diffrn_reflns_limit_h_max 7
_diffrn_reflns_limit_h_min -7
_diffrn_reflns_limit_k_max 18
_diffrn_reflns_limit_k_min -18
_diffrn_reflns_limit_l_max 22
_diffrn_reflns_limit_l_min -22
_diffrn_reflns_number 30811
_diffrn_reflns_point_group_measured_fraction_full 0.999
_diffrn_reflns_point_group_measured_fraction_max 0.993
_diffrn_reflns_theta_full 25.242
_diffrn_reflns_theta_max 28.351
_diffrn_reflns_theta_min 2.142
_diffrn_source_current 0.0
_diffrn_source_power 0.0
_diffrn_source_voltage 0.0
_diffrn_standards_number 0
_exptl_absorpt_coefficient_mu 0.291
_exptl_absorpt_correction_T_max 0.7457
_exptl_absorpt_correction_T_min 0.6627
_exptl_absorpt_correction_type none
_exptl_absorpt_process_details
;
SADABS-2016/2 (Bruker,2016/2) was used for absorption correction.
wR2(int) was 0.1170 before and 0.0527 after correction.
The Ratio of minimum to maximum transmission is 0.8887.
The \l/2 correction factor is Not present.
;
_exptl_crystal_colour 'clear orangish orange'
_exptl_crystal_colour_lustre clear
_exptl_crystal_colour_modifier orangish
_exptl_crystal_colour_primary orange
_exptl_crystal_density_diffrn 1.636
_exptl_crystal_description irregular
_exptl_crystal_F_000 616
_exptl_crystal_size_max 0.13
_exptl_crystal_size_mid 0.11
_exptl_crystal_size_min 0.1
_refine_diff_density_max 0.377
_refine_diff_density_min -0.460
_refine_diff_density_rms 0.059
_refine_ls_extinction_method none
_refine_ls_goodness_of_fit_ref 1.099
_refine_ls_hydrogen_treatment constr
_refine_ls_matrix_type full
_refine_ls_number_parameters 365
_refine_ls_number_reflns 6024
_refine_ls_number_restraints 0
_refine_ls_restrained_S_all 1.099
_refine_ls_R_factor_all 0.0530
_refine_ls_R_factor_gt 0.0418
_refine_ls_shift/su_max 0.001
_refine_ls_shift/su_mean 0.000
_refine_ls_structure_factor_coef Fsqd
_refine_ls_weighting_details 'w=1/[\s^2^(Fo^2^)+(0.0271P)^2^+1.0961P] where P=(Fo^2^+2Fc^2^)/3'
_refine_ls_weighting_scheme calc
_refine_ls_wR_factor_gt 0.0880
_refine_ls_wR_factor_ref 0.0921
_reflns_Friedel_coverage 0.000
_reflns_number_gt 5112
_reflns_number_total 6024
_reflns_threshold_expression 'I > 2\s(I)'
_cod_data_source_file d2dt03814e2.cif
_cod_data_source_block 7decc_o_0m_a
_cod_depositor_comments 'Adding full bibliography for 7712010--7712013.cif.'
_cod_database_code 7712013
_shelx_shelxl_version_number 2018/3
_shelx_space_group_comment
;
The symmetry employed for this shelxl refinement is uniquely defined
by the following loop, which should always be used as a source of
symmetry information in preference to the above space-group names.
They are only intended as comments.
;
_shelx_estimated_absorpt_t_max 0.972
_shelx_estimated_absorpt_t_min 0.963
_olex2_refinement_description
;
1. Fixed Uiso
 At 1.2 times of:
  All N(H,H) groups
 At 1.5 times of:
  All C(H,H,H) groups
2.a X=CH2 refined with riding coordinates:
 N10(H10A,H10B), N20(H20A,H20B), N17(H17A,H17B), N7(H7A,H7B)
2.b Idealised Me refined as rotating group:
 C13(H13A,H13B,H13C), C12(H12A,H12B,H12C), C14(H14A,H14B,H14C), C11(H11A,H11B,
 H11C)
;
_olex2_submission_special_instructions 'No special instructions were received'

loop_
_space_group_symop_operation_xyz
'x, y, z'
'-x, -y, -z'

loop_
_atom_site_label
_atom_site_type_symbol
_atom_site_fract_x
_atom_site_fract_y
_atom_site_fract_z
_atom_site_U_iso_or_equiv
_atom_site_adp_type
_atom_site_occupancy
_atom_site_site_symmetry_order
_atom_site_calc_flag
_atom_site_refinement_flags_posn
_atom_site_refinement_flags_adp
_atom_site_refinement_flags_occupancy
_atom_site_disorder_assembly
_atom_site_disorder_group
S2 S -0.26901(8) 0.08722(3) 0.41015(3) 0.01774(10) Uani 1 1 d . . . . .
S1 S 1.15854(9) 0.89675(3) 1.14760(3) 0.01874(10) Uani 1 1 d . . . . .
O2 O 1.0377(2) 0.64374(9) 0.96233(8) 0.0161(3) Uani 1 1 d . . . . .
O1 O -0.1769(2) 0.40594(9) 0.52450(8) 0.0166(3) Uani 1 1 d . . . . .
O3 O 1.2939(3) 0.80589(10) 1.15254(8) 0.0219(3) Uani 1 1 d . . . . .
O4 O -0.1826(2) 0.19565(9) 0.40975(8) 0.0191(3) Uani 1 1 d . . . . .
N12 N 0.9913(3) 0.27852(10) 0.73647(9) 0.0141(3) Uani 1 1 d . . . . .
N11 N 1.0778(3) 0.35326(10) 0.80033(9) 0.0136(3) Uani 1 1 d . . . . .
N18 N 1.2304(3) 0.50790(11) 0.93297(9) 0.0136(3) Uani 1 1 d . . . . .
N9 N 0.1163(3) 0.46623(10) 0.63369(9) 0.0136(3) Uani 1 1 d . . . . .
N2 N 0.1622(3) 0.72423(11) 0.79261(9) 0.0159(3) Uani 1 1 d . . . . .
N10 N 0.1438(3) 0.31133(11) 0.54908(9) 0.0171(3) Uani 1 1 d . . . . .
H10A H 0.283859 0.300921 0.578126 0.020 Uiso 1 1 calc R U . . .
H10B H 0.073057 0.267309 0.505263 0.020 Uiso 1 1 calc R U . . .
N16 N 0.6125(3) 0.33983(11) 0.69146(9) 0.0146(3) Uani 1 1 d . . . . .
N1 N 0.1490(3) 0.63884(11) 0.73912(9) 0.0147(3) Uani 1 1 d . . . . .
N20 N 1.3981(3) 0.63524(11) 1.04911(9) 0.0176(3) Uani 1 1 d . . . . .
H20A H 1.526393 0.604388 1.064777 0.021 Uiso 1 1 calc R U . . .
H20B H 1.378879 0.693591 1.077419 0.021 Uiso 1 1 calc R U . . .
N15 N 0.7447(3) 0.18300(11) 0.63326(9) 0.0181(3) Uani 1 1 d . . . . .
N13 N 1.1106(3) 0.19706(11) 0.71638(10) 0.0186(3) Uani 1 1 d . . . . .
N17 N 0.5522(3) 0.49260(11) 0.76054(9) 0.0159(3) Uani 1 1 d . . . . .
H17A H 0.412968 0.490553 0.725931 0.019 Uiso 1 1 calc R U . . .
H17B H 0.600234 0.544494 0.800502 0.019 Uiso 1 1 calc R U . . .
N7 N -0.4347(3) 0.67349(11) 0.61912(9) 0.0176(3) Uani 1 1 d . . . . .
H7A H -0.548422 0.715055 0.616596 0.021 Uiso 1 1 calc R U . . .
H7B H -0.451495 0.618215 0.582199 0.021 Uiso 1 1 calc R U . . .
N8 N -0.2432(3) 0.49923(11) 0.56192(9) 0.0159(3) Uani 1 1 d . . . . .
N14 N 0.9599(3) 0.14196(11) 0.65465(10) 0.0202(3) Uani 1 1 d . . . . .
N6 N -0.2128(3) 0.77763(11) 0.73422(10) 0.0186(3) Uani 1 1 d . . . . .
N19 N 0.8926(3) 0.58301(11) 0.89107(9) 0.0167(3) Uani 1 1 d . . . . .
N3 N 0.3490(3) 0.75406(12) 0.85797(10) 0.0213(3) Uani 1 1 d . . . . .
N4 N 0.2893(3) 0.83737(12) 0.89484(10) 0.0242(4) Uani 1 1 d . . . . .
N5 N 0.0712(3) 0.86404(12) 0.85660(10) 0.0243(4) Uani 1 1 d . . . . .
C9 C 1.0163(3) 0.50602(12) 0.87838(10) 0.0127(3) Uani 1 1 d . . . . .
C4 C -0.0626(3) 0.52868(12) 0.62422(10) 0.0131(3) Uani 1 1 d . . . . .
C5 C 0.0405(3) 0.39255(13) 0.57110(10) 0.0141(3) Uani 1 1 d . . . . .
C3 C -0.0489(3) 0.62360(12) 0.68217(10) 0.0132(3) Uani 1 1 d . . . . .
C6 C 0.7676(3) 0.26905(13) 0.68582(10) 0.0146(3) Uani 1 1 d . . . . .
C10 C 1.2346(3) 0.59404(12) 0.98321(10) 0.0134(3) Uani 1 1 d . . . . .
C7 C 0.6892(3) 0.41763(12) 0.75249(10) 0.0131(3) Uani 1 1 d . . . . .
C8 C 0.9281(3) 0.42198(12) 0.80894(10) 0.0124(3) Uani 1 1 d . . . . .
C1 C -0.0083(4) 0.79093(13) 0.79214(11) 0.0183(4) Uani 1 1 d . . . . .
C2 C -0.2378(3) 0.69417(13) 0.67857(11) 0.0150(3) Uani 1 1 d . . . . .
C13 C -0.5826(4) 0.08498(14) 0.43090(12) 0.0227(4) Uani 1 1 d . . . . .
H13A H -0.581685 0.118786 0.487696 0.034 Uiso 1 1 calc R U . . .
H13B H -0.656915 0.015902 0.423564 0.034 Uiso 1 1 calc R U . . .
H13C H -0.680799 0.119021 0.392807 0.034 Uiso 1 1 calc R U . . .
C12 C 1.3222(4) 0.96915(14) 1.08999(13) 0.0240(4) Uani 1 1 d . . . . .
H12A H 1.490618 0.992789 1.120276 0.036 Uiso 1 1 calc R U . . .
H12B H 1.232785 1.026229 1.081269 0.036 Uiso 1 1 calc R U . . .
H12C H 1.333683 0.928459 1.036586 0.036 Uiso 1 1 calc R U . . .
C14 C -0.3384(4) 0.02838(14) 0.30429(12) 0.0245(4) Uani 1 1 d . . . . .
H14A H -0.456348 0.064765 0.274555 0.037 Uiso 1 1 calc R U . . .
H14B H -0.412894 -0.040214 0.299716 0.037 Uiso 1 1 calc R U . . .
H14C H -0.184243 0.028258 0.280415 0.037 Uiso 1 1 calc R U . . .
C11 C 0.8830(4) 0.85788(16) 1.07302(15) 0.0306(5) Uani 1 1 d . . . . .
H11A H 0.925656 0.818003 1.023392 0.046 Uiso 1 1 calc R U . . .
H11B H 0.809235 0.916426 1.058895 0.046 Uiso 1 1 calc R U . . .
H11C H 0.762561 0.817869 1.095789 0.046 Uiso 1 1 calc R U . . .

loop_
_atom_site_aniso_label
_atom_site_aniso_U_11
_atom_site_aniso_U_22
_atom_site_aniso_U_33
_atom_site_aniso_U_23
_atom_site_aniso_U_13
_atom_site_aniso_U_12
S2 0.0180(2) 0.0142(2) 0.0187(2) 0.00153(16) -0.00353(16) 0.00315(16)
S1 0.0199(2) 0.0171(2) 0.0199(2) 0.00261(17) 0.00626(17) 0.00221(17)
O2 0.0139(6) 0.0147(6) 0.0164(6) -0.0005(5) -0.0040(5) 0.0012(5)
O1 0.0154(6) 0.0171(6) 0.0146(6) -0.0004(5) -0.0032(5) 0.0029(5)
O3 0.0251(7) 0.0188(6) 0.0219(7) 0.0042(5) 0.0021(5) 0.0053(5)
O4 0.0175(6) 0.0140(6) 0.0233(7) 0.0011(5) -0.0016(5) 0.0015(5)
N12 0.0138(7) 0.0125(7) 0.0148(7) 0.0023(5) -0.0004(5) 0.0007(5)
N11 0.0132(7) 0.0129(7) 0.0132(7) 0.0023(5) -0.0007(5) -0.0013(5)
N18 0.0117(7) 0.0153(7) 0.0121(7) 0.0014(5) -0.0022(5) -0.0001(5)
N9 0.0132(7) 0.0139(7) 0.0129(7) 0.0016(5) 0.0000(5) 0.0024(5)
N2 0.0162(7) 0.0148(7) 0.0148(7) 0.0004(5) 0.0006(6) 0.0007(6)
N10 0.0172(7) 0.0157(7) 0.0163(7) -0.0002(6) -0.0005(6) 0.0027(6)
N16 0.0126(7) 0.0160(7) 0.0147(7) 0.0035(5) 0.0002(5) 0.0000(6)
N1 0.0146(7) 0.0149(7) 0.0133(7) 0.0012(5) 0.0009(5) -0.0004(6)
N20 0.0160(7) 0.0158(7) 0.0174(8) -0.0012(6) -0.0041(6) 0.0022(6)
N15 0.0189(8) 0.0154(7) 0.0184(8) 0.0023(6) 0.0002(6) -0.0001(6)
N13 0.0204(8) 0.0135(7) 0.0211(8) 0.0018(6) 0.0018(6) 0.0038(6)
N17 0.0117(7) 0.0179(7) 0.0162(7) 0.0019(6) -0.0027(5) 0.0023(6)
N7 0.0151(7) 0.0183(7) 0.0199(8) 0.0047(6) 0.0005(6) 0.0061(6)
N8 0.0167(7) 0.0153(7) 0.0141(7) 0.0009(5) -0.0010(5) 0.0035(6)
N14 0.0220(8) 0.0161(7) 0.0205(8) 0.0015(6) -0.0002(6) 0.0012(6)
N6 0.0211(8) 0.0163(7) 0.0197(8) 0.0037(6) 0.0049(6) 0.0053(6)
N19 0.0154(7) 0.0157(7) 0.0153(7) -0.0006(6) -0.0037(6) -0.0001(6)
N3 0.0217(8) 0.0224(8) 0.0157(8) -0.0008(6) -0.0012(6) -0.0046(6)
N4 0.0280(9) 0.0190(8) 0.0224(9) -0.0007(6) 0.0029(7) -0.0035(7)
N5 0.0304(9) 0.0185(8) 0.0218(8) -0.0010(6) 0.0041(7) 0.0009(7)
C9 0.0117(7) 0.0141(8) 0.0125(8) 0.0052(6) 0.0005(6) -0.0006(6)
C4 0.0121(8) 0.0154(8) 0.0123(8) 0.0046(6) 0.0012(6) 0.0010(6)
C5 0.0129(8) 0.0161(8) 0.0130(8) 0.0044(6) 0.0004(6) -0.0005(6)
C3 0.0135(8) 0.0142(8) 0.0127(8) 0.0047(6) 0.0022(6) 0.0007(6)
C6 0.0146(8) 0.0155(8) 0.0129(8) 0.0042(6) -0.0001(6) -0.0022(6)
C10 0.0121(8) 0.0143(8) 0.0140(8) 0.0050(6) 0.0009(6) -0.0004(6)
C7 0.0123(8) 0.0154(8) 0.0117(8) 0.0041(6) 0.0013(6) -0.0007(6)
C8 0.0116(7) 0.0136(8) 0.0117(8) 0.0042(6) 0.0001(6) -0.0013(6)
C1 0.0230(9) 0.0150(8) 0.0187(9) 0.0039(7) 0.0087(7) 0.0018(7)
C2 0.0147(8) 0.0167(8) 0.0160(8) 0.0070(6) 0.0048(6) 0.0029(7)
C13 0.0212(9) 0.0202(9) 0.0247(10) 0.0043(7) -0.0008(7) -0.0006(7)
C12 0.0272(10) 0.0196(9) 0.0269(10) 0.0050(8) 0.0102(8) 0.0016(8)
C14 0.0310(11) 0.0180(9) 0.0204(10) -0.0032(7) -0.0016(8) 0.0043(8)
C11 0.0181(10) 0.0289(11) 0.0428(13) 0.0066(9) -0.0014(9) 0.0026(8)

loop_
_atom_type_symbol
_atom_type_description
_atom_type_scat_dispersion_real
_atom_type_scat_dispersion_imag
_atom_type_scat_source
C C 0.0033 0.0016 'International Tables Vol C Tables 4.2.6.8 and 6.1.1.4'
H H 0.0000 0.0000 'International Tables Vol C Tables 4.2.6.8 and 6.1.1.4'
N N 0.0061 0.0033 'International Tables Vol C Tables 4.2.6.8 and 6.1.1.4'
O O 0.0106 0.0060 'International Tables Vol C Tables 4.2.6.8 and 6.1.1.4'
S S 0.1246 0.1234 'International Tables Vol C Tables 4.2.6.8 and 6.1.1.4'

loop_
_geom_angle_atom_site_label_1
_geom_angle_atom_site_label_2
_geom_angle_atom_site_label_3
_geom_angle
_geom_angle_site_symmetry_1
_geom_angle_site_symmetry_3
_geom_angle_publ_flag
O4 S2 C13 105.86(8) . . ?
O4 S2 C14 105.15(9) . . ?
C14 S2 C13 97.90(10) . . ?
O3 S1 C12 106.64(9) . . ?
O3 S1 C11 106.89(9) . . ?
C12 S1 C11 97.65(11) . . ?
C10 O2 N19 105.99(12) . . ?
C5 O1 N8 105.94(12) . . ?
N11 N12 N13 124.09(14) . . ?
N11 N12 C6 126.03(15) . . ?
N13 N12 C6 109.75(14) . . ?
C8 N11 N12 113.14(14) . . ?
C10 N18 C9 101.69(14) . . ?
C5 N9 C4 102.39(14) . . ?
N1 N2 N3 123.23(15) . . ?
N1 N2 C1 126.07(15) . . ?
N3 N2 C1 110.66(15) . . ?
H10A N10 H10B 120.0 . . ?
C5 N10 H10A 120.0 . . ?
C5 N10 H10B 120.0 . . ?
C7 N16 C6 114.93(15) . . ?
C3 N1 N2 113.18(15) . . ?
H20A N20 H20B 120.0 . . ?
C10 N20 H20A 120.0 . . ?
C10 N20 H20B 120.0 . . ?
C6 N15 N14 104.70(14) . . ?
N14 N13 N12 104.27(14) . . ?
H17A N17 H17B 120.0 . . ?
C7 N17 H17A 120.0 . . ?
C7 N17 H17B 120.0 . . ?
H7A N7 H7B 120.0 . . ?
C2 N7 H7A 120.0 . . ?
C2 N7 H7B 120.0 . . ?
C4 N8 O1 102.62(13) . . ?
N13 N14 N15 113.29(14) . . ?
C2 N6 C1 115.12(15) . . ?
C9 N19 O2 103.12(13) . . ?
N4 N3 N2 103.84(15) . . ?
N3 N4 N5 113.33(15) . . ?
C1 N5 N4 105.12(16) . . ?
N18 C9 C8 122.37(15) . . ?
N19 C9 N18 116.14(15) . . ?
N19 C9 C8 121.49(15) . . ?
N9 C4 C3 120.77(15) . . ?
N8 C4 N9 116.39(15) . . ?
N8 C4 C3 122.84(15) . . ?
N9 C5 O1 112.65(15) . . ?
N10 C5 O1 118.25(15) . . ?
N10 C5 N9 129.10(16) . . ?
N1 C3 C4 112.62(15) . . ?
N1 C3 C2 122.76(16) . . ?
C4 C3 C2 124.62(15) . . ?
N16 C6 N12 122.24(15) . . ?
N15 C6 N12 108.00(15) . . ?
N15 C6 N16 129.74(16) . . ?
N18 C10 O2 113.06(14) . . ?
N20 C10 O2 117.80(15) . . ?
N20 C10 N18 129.13(16) . . ?
N16 C7 C8 120.79(15) . . ?
N17 C7 N16 118.89(15) . . ?
N17 C7 C8 120.29(15) . . ?
N11 C8 C9 115.01(14) . . ?
N11 C8 C7 122.71(15) . . ?
C9 C8 C7 122.27(15) . . ?
N6 C1 N2 122.14(16) . . ?
N5 C1 N2 107.04(17) . . ?
N5 C1 N6 130.81(18) . . ?
N7 C2 N6 119.90(16) . . ?
N7 C2 C3 119.39(16) . . ?
N6 C2 C3 120.71(16) . . ?
S2 C13 H13A 109.5 . . ?
S2 C13 H13B 109.5 . . ?
S2 C13 H13C 109.5 . . ?
H13A C13 H13B 109.5 . . ?
H13A C13 H13C 109.5 . . ?
H13B C13 H13C 109.5 . . ?
S1 C12 H12A 109.5 . . ?
S1 C12 H12B 109.5 . . ?
S1 C12 H12C 109.5 . . ?
H12A C12 H12B 109.5 . . ?
H12A C12 H12C 109.5 . . ?
H12B C12 H12C 109.5 . . ?
S2 C14 H14A 109.5 . . ?
S2 C14 H14B 109.5 . . ?
S2 C14 H14C 109.5 . . ?
H14A C14 H14B 109.5 . . ?
H14A C14 H14C 109.5 . . ?
H14B C14 H14C 109.5 . . ?
S1 C11 H11A 109.5 . . ?
S1 C11 H11B 109.5 . . ?
S1 C11 H11C 109.5 . . ?
H11A C11 H11B 109.5 . . ?
H11A C11 H11C 109.5 . . ?
H11B C11 H11C 109.5 . . ?

loop_
_geom_bond_atom_site_label_1
_geom_bond_atom_site_label_2
_geom_bond_distance
_geom_bond_site_symmetry_2
_geom_bond_publ_flag
S2 O4 1.5263(13) . ?
S2 C13 1.789(2) . ?
S2 C14 1.7831(19) . ?
S1 O3 1.5132(13) . ?
S1 C12 1.773(2) . ?
S1 C11 1.784(2) . ?
O2 N19 1.4166(18) . ?
O2 C10 1.357(2) . ?
O1 N8 1.4253(19) . ?
O1 C5 1.366(2) . ?
N12 N11 1.343(2) . ?
N12 N13 1.359(2) . ?
N12 C6 1.362(2) . ?
N11 C8 1.303(2) . ?
N18 C9 1.368(2) . ?
N18 C10 1.323(2) . ?
N9 C4 1.364(2) . ?
N9 C5 1.313(2) . ?
N2 N1 1.335(2) . ?
N2 N3 1.359(2) . ?
N2 C1 1.361(2) . ?
N10 H10A 0.8800 . ?
N10 H10B 0.8800 . ?
N10 C5 1.313(2) . ?
N16 C6 1.343(2) . ?
N16 C7 1.333(2) . ?
N1 C3 1.307(2) . ?
N20 H20A 0.8800 . ?
N20 H20B 0.8800 . ?
N20 C10 1.319(2) . ?
N15 N14 1.373(2) . ?
N15 C6 1.329(2) . ?
N13 N14 1.299(2) . ?
N17 H17A 0.8800 . ?
N17 H17B 0.8800 . ?
N17 C7 1.323(2) . ?
N7 H7A 0.8800 . ?
N7 H7B 0.8800 . ?
N7 C2 1.326(2) . ?
N8 C4 1.305(2) . ?
N6 C1 1.343(2) . ?
N6 C2 1.328(2) . ?
N19 C9 1.306(2) . ?
N3 N4 1.293(2) . ?
N4 N5 1.376(2) . ?
N5 C1 1.331(2) . ?
C9 C8 1.479(2) . ?
C4 C3 1.472(2) . ?
C3 C2 1.476(2) . ?
C7 C8 1.483(2) . ?
C13 H13A 0.9800 . ?
C13 H13B 0.9800 . ?
C13 H13C 0.9800 . ?
C12 H12A 0.9800 . ?
C12 H12B 0.9800 . ?
C12 H12C 0.9800 . ?
C14 H14A 0.9800 . ?
C14 H14B 0.9800 . ?
C14 H14C 0.9800 . ?
C11 H11A 0.9800 . ?
C11 H11B 0.9800 . ?
C11 H11C 0.9800 . ?

loop_
_geom_torsion_atom_site_label_1
_geom_torsion_atom_site_label_2
_geom_torsion_atom_site_label_3
_geom_torsion_atom_site_label_4
_geom_torsion
_geom_torsion_site_symmetry_1
_geom_torsion_site_symmetry_2
_geom_torsion_site_symmetry_3
_geom_torsion_site_symmetry_4
_geom_torsion_publ_flag
O2 N19 C9 N18 -0.3(2) . . . . ?
O2 N19 C9 C8 179.56(14) . . . . ?
O1 N8 C4 N9 -0.48(19) . . . . ?
O1 N8 C4 C3 179.73(15) . . . . ?
N12 N11 C8 C9 -179.78(14) . . . . ?
N12 N11 C8 C7 -1.0(2) . . . . ?
N12 N13 N14 N15 -0.5(2) . . . . ?
N11 N12 N13 N14 176.79(15) . . . . ?
N11 N12 C6 N16 4.9(3) . . . . ?
N11 N12 C6 N15 -176.67(15) . . . . ?
N18 C9 C8 N11 -4.5(2) . . . . ?
N18 C9 C8 C7 176.68(15) . . . . ?
N9 C4 C3 N1 1.1(2) . . . . ?
N9 C4 C3 C2 -177.78(16) . . . . ?
N2 N1 C3 C4 -179.32(14) . . . . ?
N2 N1 C3 C2 -0.4(2) . . . . ?
N2 N3 N4 N5 -0.1(2) . . . . ?
N16 C7 C8 N11 2.6(3) . . . . ?
N16 C7 C8 C9 -178.63(15) . . . . ?
N1 N2 N3 N4 -178.15(16) . . . . ?
N1 N2 C1 N6 -1.5(3) . . . . ?
N1 N2 C1 N5 178.44(16) . . . . ?
N1 C3 C2 N7 -179.69(16) . . . . ?
N1 C3 C2 N6 0.1(3) . . . . ?
N13 N12 N11 C8 -178.14(15) . . . . ?
N13 N12 C6 N16 -179.08(16) . . . . ?
N13 N12 C6 N15 -0.6(2) . . . . ?
N17 C7 C8 N11 -175.37(16) . . . . ?
N17 C7 C8 C9 3.4(2) . . . . ?
N8 O1 C5 N9 0.61(19) . . . . ?
N8 O1 C5 N10 -179.47(15) . . . . ?
N8 C4 C3 N1 -179.09(16) . . . . ?
N8 C4 C3 C2 2.0(3) . . . . ?
N14 N15 C6 N12 0.33(19) . . . . ?
N14 N15 C6 N16 178.62(18) . . . . ?
N19 O2 C10 N18 -0.15(19) . . . . ?
N19 O2 C10 N20 -179.24(15) . . . . ?
N19 C9 C8 N11 175.67(16) . . . . ?
N19 C9 C8 C7 -3.2(3) . . . . ?
N3 N2 N1 C3 178.42(16) . . . . ?
N3 N2 C1 N6 -179.13(16) . . . . ?
N3 N2 C1 N5 0.8(2) . . . . ?
N3 N4 N5 C1 0.6(2) . . . . ?
N4 N5 C1 N2 -0.8(2) . . . . ?
N4 N5 C1 N6 179.11(19) . . . . ?
C9 N18 C10 O2 -0.01(19) . . . . ?
C9 N18 C10 N20 178.95(18) . . . . ?
C4 N9 C5 O1 -0.84(19) . . . . ?
C4 N9 C5 N10 179.25(18) . . . . ?
C4 C3 C2 N7 -0.9(3) . . . . ?
C4 C3 C2 N6 178.93(16) . . . . ?
C5 O1 N8 C4 -0.07(17) . . . . ?
C5 N9 C4 N8 0.8(2) . . . . ?
C5 N9 C4 C3 -179.37(15) . . . . ?
C6 N12 N11 C8 -2.6(2) . . . . ?
C6 N12 N13 N14 0.66(19) . . . . ?
C6 N16 C7 N17 177.44(15) . . . . ?
C6 N16 C7 C8 -0.6(2) . . . . ?
C6 N15 N14 N13 0.1(2) . . . . ?
C10 O2 N19 C9 0.25(17) . . . . ?
C10 N18 C9 N19 0.2(2) . . . . ?
C10 N18 C9 C8 -179.65(15) . . . . ?
C7 N16 C6 N12 -2.8(2) . . . . ?
C7 N16 C6 N15 179.12(18) . . . . ?
C1 N2 N1 C3 1.0(2) . . . . ?
C1 N2 N3 N4 -0.4(2) . . . . ?
C1 N6 C2 N7 179.39(16) . . . . ?
C1 N6 C2 C3 -0.4(2) . . . . ?
C2 N6 C1 N2 1.0(3) . . . . ?
C2 N6 C1 N5 -178.85(19) . . . . ?
